data_7035953
loop_
_publ_author_name
'Adhikary, Amit'
'Jena, Himanshu Sekhar'
'Konar, Sanjit'

_publ_section_title
;
 A family of Fe(3+) based double-stranded helicates showing a
 magnetocaloric effect, and Rhodamine B dye and DNA binding activities.
;
_journal_issue 35
_journal_name_full 'Dalton transactions (Cambridge, England : 2003)'
_journal_page_first 15531
_journal_page_last 15543
_journal_paper_doi 10.1039/c5dt01569c
_journal_volume 44
_journal_year 2015
_chemical_formula_moiety 'C36 H32 Fe2 N8 O8, Cl O4, 4(C H4 O), Cl, 2(H2 O)'
_chemical_formula_sum 'C40 H52 Cl2 Fe2 N8 O18'
_chemical_formula_weight 1115.50
_space_group_crystal_system triclinic
_space_group_IT_number 2
_space_group_name_Hall '-P 1'
_space_group_name_H-M_alt 'P -1'
_symmetry_Int_Tables_number 2
_symmetry_space_group_name_Hall '-P 1'
_symmetry_space_group_name_H-M 'P -1'
_atom_sites_solution_primary iterative
_audit_creation_date 2015-06-13
_audit_creation_method
;
Olex2 1.2
(compiled 2015.01.26 svn.r3151 for OlexSys, GUI svn.r4998)
;
_audit_update_record
;
2015-07-07 deposited with the CCDC.
2015-07-24 downloaded from the CCDC.
;
_cell_angle_alpha 81.790(3)
_cell_angle_beta 83.552(3)
_cell_angle_gamma 67.758(3)
_cell_formula_units_Z 2
_cell_length_a 10.7106(11)
_cell_length_b 12.6687(14)
_cell_length_c 19.429(2)
_cell_measurement_temperature 120(2)
_cell_volume 2410.3(4)
_computing_molecular_graphics 'Olex2 (Dolomanov et al., 2009)'
_computing_publication_material 'Olex2 (Dolomanov et al., 2009)'
_computing_structure_refinement 'olex2.refine (Bourhis et al., 2015)'
_computing_structure_solution 'olex2.solve (Bourhis et al., 2015)'
_diffrn_ambient_temperature 120(2)
_diffrn_measured_fraction_theta_full 1.0000
_diffrn_measured_fraction_theta_max 1.0000
_diffrn_measurement_device_type 'Bruker APEX-II CCD'
_diffrn_radiation_type 'Mo K\a'
_diffrn_radiation_wavelength 0.71073
_diffrn_reflns_av_R_equivalents 0.0070
_diffrn_reflns_av_unetI/netI 0.0028
_diffrn_reflns_limit_h_max 13
_diffrn_reflns_limit_h_min -13
_diffrn_reflns_limit_k_max 16
_diffrn_reflns_limit_k_min -16
_diffrn_reflns_limit_l_max 25
_diffrn_reflns_limit_l_min 0
_diffrn_reflns_number 11332
_diffrn_reflns_theta_full 27.4470
_diffrn_reflns_theta_max 27.45
_diffrn_reflns_theta_min 1.06
_exptl_absorpt_coefficient_mu 0.794
_exptl_absorpt_correction_T_max 0.810
_exptl_absorpt_correction_T_min 0.715
_exptl_absorpt_correction_type multi-scan
_exptl_absorpt_process_details multi-scan
_exptl_crystal_colour brown
_exptl_crystal_density_diffrn 1.5369
_exptl_crystal_description diamond
_exptl_crystal_F_000 1156.0
_exptl_crystal_size_max 0.42
_exptl_crystal_size_mid 0.38
_exptl_crystal_size_min 0.28
_refine_diff_density_max 0.4760
_refine_diff_density_min -1.6456
_refine_diff_density_rms 0.1544
_refine_ls_d_res_high 0.7710
_refine_ls_d_res_low 19.1910
_refine_ls_extinction_expression Fc^*^=kFc[1+0.001xFc^2^\l^3^/sin(2\q)]^-1/4^
_refine_ls_goodness_of_fit_ref 1.1867
_refine_ls_hydrogen_treatment mixed
_refine_ls_matrix_type full
_refine_ls_number_constraints 90
_refine_ls_number_parameters 645
_refine_ls_number_reflns 11005
_refine_ls_number_restraints 0
_refine_ls_restrained_S_all 1.1867
_refine_ls_R_factor_all 0.0693
_refine_ls_R_factor_gt 0.0693
_refine_ls_shift/su_max 0.0307
_refine_ls_shift/su_mean 0.0260
_refine_ls_structure_factor_coef Fsqd
_refine_ls_weighting_details 'w=1/[\s^2^(Fo^2^)+(0.0837P)^2^+10.9621P] where P=(Fo^2^+2Fc^2^)/3'
_refine_ls_weighting_scheme calc
_refine_ls_wR_factor_gt 0.2032
_refine_ls_wR_factor_ref 0.2032
_reflns_Friedel_coverage 0.0
_reflns_limit_h_max 13
_reflns_limit_h_min -13
_reflns_limit_k_max 16
_reflns_limit_k_min -16
_reflns_limit_l_max 25
_reflns_limit_l_min 0
_reflns_number_gt 11000
_reflns_number_total 11005
_reflns_threshold_expression I>=2u(I)
_cod_data_source_file c5dt01569c2.cif
_cod_data_source_block 1
_cod_depositor_comments 'Adding full bibliography for 7035953--7035956.cif.'
_cod_database_code 7035953
_audit_block_doi 10.5517/cc12dpcj
_olex2_refinement_description
;
1. Fixed Uiso
 At 1.2 times of:
  All C(H) groups, All C(H,H) groups, All N(H) groups
 At 1.5 times of:
  All C(H,H,H) groups, All O(H) groups, All O(H,H) groups
2.a Free rotating group:
 O13(H13a,H13b), O18(H18a,H18b)
2.b Secondary CH2 refined with riding coordinates:
 C27(H27a,H27b), C28(H28a,H28b), C10(H10a,H10b), C9(H9a,H9b)
2.c Aromatic/amide H refined with riding coordinates:
 N6(H6), N2(H2), N7(H7), N3(H3), C35(H35), C33(H33), C30(H30), C3(H3a), C4(H4),
  C5(H5), C7(H7a), C2(H2a), C32(H32), C15(H15), C25(H25), C23(H23), C22(H22),
 C20(H20), C21(H21), C17(H17), C16(H16), C14(H14), C12(H12), C34(H34)
2.d Idealised Me refined as rotating group:
 C40(H40a,H40b,H40c), C37(H37a,H37b,H37c), C38(H38a,H38b,H38c), C39(H39a,H39b,
 H39c)
2.e Idealised tetrahedral OH refined as rotating group:
 O15(H15a), O14(H14a), O17(H17a), O16(H16a)
;
_olex2_submission_special_instructions 'No special instructions were received'

loop_
_space_group_symop_id
_space_group_symop_operation_xyz
1 x,y,z
2 -x,-y,-z

loop_
_atom_site_label
_atom_site_type_symbol
_atom_site_fract_x
_atom_site_fract_y
_atom_site_fract_z
_atom_site_U_iso_or_equiv
_atom_site_adp_type
_atom_site_occupancy
_atom_site_refinement_flags_posn
Fe1 Fe 0.49162(5) 0.31796(4) 0.41786(3) 0.01660(15) Uani 1.000000 .
Fe2 Fe 0.28687(5) 0.46891(4) 0.11658(3) 0.01719(15) Uani 1.000000 .
O8 O 0.3041(3) 0.3674(2) 0.04973(15) 0.0216(6) Uani 1.000000 .
O7 O 0.2250(3) 0.5480(2) 0.20893(15) 0.0216(6) Uani 1.000000 .
O3 O 0.4633(3) 0.3566(2) 0.16235(15) 0.0207(5) Uani 1.000000 .
O4 O 0.1665(3) 0.6010(2) 0.06572(15) 0.0212(6) Uani 1.000000 .
O1 O 0.3991(3) 0.2737(2) 0.49908(15) 0.0202(5) Uani 1.000000 .
O5 O 0.6545(3) 0.2684(2) 0.46397(15) 0.0213(6) Uani 1.000000 .
O6 O 0.3111(3) 0.4315(2) 0.37699(15) 0.0215(6) Uani 1.000000 .
O2 O 0.5950(3) 0.3119(2) 0.32034(15) 0.0229(6) Uani 1.000000 .
N5 N 0.5013(3) 0.4834(3) 0.41275(16) 0.0175(6) Uani 1.000000 .
N6 N 0.3872(3) 0.5706(3) 0.38582(18) 0.0198(6) Uani 1.000000 .
H6 H 0.3788(3) 0.6415(3) 0.38008(18) 0.0238(8) Uiso 1.000000 R
N1 N 0.4812(3) 0.1739(3) 0.37880(17) 0.0183(6) Uani 1.000000 .
N2 N 0.5503(4) 0.1552(3) 0.31429(18) 0.0227(7) Uani 1.000000 .
H2 H 0.5546(4) 0.0994(3) 0.29242(18) 0.0272(8) Uiso 1.000000 R
N7 N 0.1253(3) 0.4201(3) 0.24202(17) 0.0200(6) Uani 1.000000 .
H7 H 0.0771(3) 0.3915(3) 0.27142(17) 0.0239(8) Uiso 1.000000 R
N8 N 0.1859(3) 0.3734(3) 0.17973(16) 0.0168(6) Uani 1.000000 .
N3 N 0.5576(3) 0.4807(3) 0.10885(17) 0.0198(6) Uani 1.000000 .
H3 H 0.6251(3) 0.5023(3) 0.09884(17) 0.0238(8) Uiso 1.000000 R
N4 N 0.4311(3) 0.5426(3) 0.08305(17) 0.0172(6) Uani 1.000000 .
C35 C 0.3416(4) 0.2015(4) -0.0054(2) 0.0236(8) Uani 1.000000 .
H35 H 0.3721(4) 0.2341(4) -0.0466(2) 0.0283(9) Uiso 1.000000 R
C33 C 0.2954(5) 0.0415(4) 0.0583(3) 0.0297(9) Uani 1.000000 .
H33 H 0.2976(5) -0.0329(4) 0.0602(3) 0.0356(11) Uiso 1.000000 R
C31 C 0.2468(4) 0.2137(3) 0.1138(2) 0.0205(7) Uani 1.000000 .
C36 C 0.2975(4) 0.2639(3) 0.0529(2) 0.0197(7) Uani 1.000000 .
C30 C 0.1898(4) 0.2716(3) 0.1748(2) 0.0218(8) Uani 1.000000 .
H30 H 0.1545(4) 0.2345(3) 0.2121(2) 0.0261(9) Uiso 1.000000 R
C3 C 0.2294(4) 0.1055(3) 0.6070(2) 0.0217(8) Uani 1.000000 .
H3a H 0.1880(4) 0.1034(3) 0.6516(2) 0.0260(9) Uiso 1.000000 R
C4 C 0.2331(4) 0.0251(3) 0.5634(2) 0.0247(8) Uani 1.000000 .
H4 H 0.1933(4) -0.0287(3) 0.5779(2) 0.0297(10) Uiso 1.000000 R
C5 C 0.2983(4) 0.0287(3) 0.4981(2) 0.0247(8) Uani 1.000000 .
H5 H 0.3048(4) -0.0257(3) 0.4690(2) 0.0297(10) Uiso 1.000000 R
C6 C 0.3547(4) 0.1112(3) 0.4740(2) 0.0179(7) Uani 1.000000 .
C7 C 0.4230(4) 0.1059(3) 0.4059(2) 0.0198(7) Uani 1.000000 .
H7a H 0.4247(4) 0.0490(3) 0.3799(2) 0.0238(9) Uiso 1.000000 R
C2 C 0.2850(4) 0.1876(3) 0.5857(2) 0.0215(8) Uani 1.000000 .
H2a H 0.2811(4) 0.2394(3) 0.6161(2) 0.0258(9) Uiso 1.000000 R
C8 C 0.6094(4) 0.2281(3) 0.2884(2) 0.0212(8) Uani 1.000000 .
C32 C 0.2474(5) 0.1019(4) 0.1156(2) 0.0288(9) Uani 1.000000 .
H32 H 0.2151(5) 0.0684(4) 0.1558(2) 0.0345(11) Uiso 1.000000 R
C29 C 0.1492(4) 0.5129(3) 0.2515(2) 0.0196(7) Uani 1.000000 .
C18 C 0.1762(4) 0.6916(3) 0.0264(2) 0.0187(7) Uani 1.000000 .
C13 C 0.2985(4) 0.7112(3) 0.0131(2) 0.0191(7) Uani 1.000000 .
C15 C 0.1845(5) 0.8908(3) -0.0587(2) 0.0268(9) Uani 1.000000 .
H15 H 0.1873(5) 0.9561(3) -0.0865(2) 0.0322(10) Uiso 1.000000 R
C26 C 0.2935(4) 0.5364(3) 0.36983(19) 0.0183(7) Uani 1.000000 .
C27 C 0.1650(4) 0.6270(3) 0.3434(2) 0.0221(8) Uani 1.000000 .
H27a H 0.1140(4) 0.6707(3) 0.3812(2) 0.0265(9) Uiso 1.000000 R
H27b H 0.1874(4) 0.6793(3) 0.3072(2) 0.0265(9) Uiso 1.000000 R
C28 C 0.0773(4) 0.5742(4) 0.3141(2) 0.0222(8) Uani 1.000000 .
H28a H -0.0072(4) 0.6343(4) 0.3007(2) 0.0266(9) Uiso 1.000000 R
H28b H 0.0566(4) 0.5204(4) 0.3498(2) 0.0266(9) Uiso 1.000000 R
C25 C 0.6012(4) 0.5112(3) 0.4213(2) 0.0184(7) Uani 1.000000 .
H25 H 0.5909(4) 0.5881(3) 0.4125(2) 0.0221(8) Uiso 1.000000 R
C24 C 0.7295(4) 0.4282(3) 0.44399(19) 0.0179(7) Uani 1.000000 .
C23 C 0.8356(4) 0.4670(3) 0.4469(2) 0.0210(7) Uani 1.000000 .
H23 H 0.8198(4) 0.5448(3) 0.4368(2) 0.0252(9) Uiso 1.000000 R
C22 C 0.9623(4) 0.3920(4) 0.4643(2) 0.0240(8) Uani 1.000000 .
H22 H 1.0318(4) 0.4186(4) 0.4656(2) 0.0288(10) Uiso 1.000000 R
C19 C 0.7519(4) 0.3095(3) 0.46249(19) 0.0192(7) Uani 1.000000 .
C20 C 0.8834(4) 0.2346(3) 0.4798(2) 0.0221(8) Uani 1.000000 .
H20 H 0.9010(4) 0.1567(3) 0.4911(2) 0.0266(9) Uiso 1.000000 R
C11 C 0.5657(4) 0.3856(3) 0.15008(19) 0.0197(7) Uani 1.000000 .
C10 C 0.6992(4) 0.3152(4) 0.1798(2) 0.0239(8) Uani 1.000000 .
H10a H 0.7688(4) 0.2970(4) 0.1421(2) 0.0287(10) Uiso 1.000000 R
H10b H 0.7214(4) 0.3599(4) 0.2097(2) 0.0287(10) Uiso 1.000000 R
C21 C 0.9852(4) 0.2747(4) 0.4801(2) 0.0253(8) Uani 1.000000 .
H21 H 1.0710(4) 0.2235(4) 0.4910(2) 0.0303(10) Uiso 1.000000 R
C17 C 0.0584(4) 0.7737(4) -0.0052(2) 0.0263(9) Uani 1.000000 .
H17 H -0.0230(4) 0.7620(4) 0.0015(2) 0.0315(10) Uiso 1.000000 R
C16 C 0.0659(5) 0.8715(4) -0.0462(2) 0.0281(9) Uani 1.000000 .
H16 H -0.0119(5) 0.9251(4) -0.0655(2) 0.0338(11) Uiso 1.000000 R
C1 C 0.3479(4) 0.1937(3) 0.5180(2) 0.0173(7) Uani 1.000000 .
C9 C 0.6981(4) 0.2043(3) 0.2216(2) 0.0219(8) Uani 1.000000 .
H9a H 0.7896(4) 0.1554(3) 0.2328(2) 0.0263(9) Uiso 1.000000 R
H9b H 0.6650(4) 0.1639(3) 0.1937(2) 0.0263(9) Uiso 1.000000 R
C14 C 0.3006(4) 0.8111(3) -0.0292(2) 0.0232(8) Uani 1.000000 .
H14 H 0.3813(4) 0.8238(3) -0.0375(2) 0.0279(9) Uiso 1.000000 R
C12 C 0.4227(4) 0.6349(3) 0.04236(19) 0.0191(7) Uani 1.000000 .
H12 H 0.4998(4) 0.6525(3) 0.03160(19) 0.0230(9) Uiso 1.000000 R
C34 C 0.3400(4) 0.0925(4) -0.0020(2) 0.0263(8) Uani 1.000000 .
H34 H 0.3695(4) 0.0525(4) -0.0410(2) 0.0315(10) Uiso 1.000000 R
Cl1 Cl 0.06732(12) 0.02995(10) 0.31149(7) 0.0383(3) Uani 1.000000 .
O11 O 0.0476(6) 0.0051(6) 0.2453(3) 0.0807(17) Uani 1.000000 .
O10 O 0.1742(4) 0.0704(4) 0.3048(3) 0.0624(13) Uani 1.000000 .
O9 O -0.0560(4) 0.1134(3) 0.3363(2) 0.0443(9) Uani 1.000000 .
O12 O 0.0995(5) -0.0731(4) 0.3581(3) 0.0751(18) Uani 1.000000 .
O16 O 0.1769(5) 0.2009(5) 0.7681(3) 0.0647(13) Uani 1.000000 .
C40 C 0.0940(10) 0.2045(8) 0.8324(4) 0.095(4) Uani 1.000000 .
H40a H 0.003(2) 0.220(7) 0.8221(5) 0.143(5) Uiso 1.000000 GR
H40b H 0.128(5) 0.132(3) 0.860(2) 0.143(5) Uiso 1.000000 GR
H40c H 0.096(7) 0.264(5) 0.857(2) 0.143(5) Uiso 1.000000 GR
O15 O 0.7588(4) 0.5544(4) 0.1135(2) 0.0435(9) Uani 1.000000 .
H15a H 0.7612(5) 0.570(6) 0.1528(16) 0.0653(13) Uiso 1.000000 GR
C37 C 0.8937(6) 0.5054(7) 0.0835(4) 0.0545(16) Uani 1.000000 .
H37a H 0.8936(10) 0.465(4) 0.0452(18) 0.082(2) Uiso 1.000000 GR
H37b H 0.928(2) 0.5652(8) 0.067(3) 0.082(2) Uiso 1.000000 GR
H37c H 0.9504(13) 0.453(4) 0.1181(9) 0.082(2) Uiso 1.000000 GR
O17 O 0.4064(4) 0.0160(3) 0.7625(2) 0.0477(10) Uani 1.000000 .
C39 C 0.5053(10) 0.0484(12) 0.7672(7) 0.120(5) Uani 1.000000 .
O14 O 0.4816(7) 0.7355(6) 0.1583(3) 0.0873(18) Uani 1.000000 .
H14a H 0.5418(19) 0.696(10) 0.1840(15) 0.131(3) Uiso 1.000000 GR
C38 C 0.3625(10) 0.7666(8) 0.1954(4) 0.085(3) Uani 1.000000 .
H38a H 0.2906(11) 0.793(6) 0.1644(5) 0.128(4) Uiso 1.000000 GR
H38b H 0.357(3) 0.7021(19) 0.226(3) 0.128(4) Uiso 1.000000 GR
H38c H 0.354(3) 0.828(5) 0.222(3) 0.128(4) Uiso 1.000000 GR
Cl2 Cl 0.72234(15) 0.60101(11) 0.26615(7) 0.0456(3) Uani 1.000000 .
O18 O 0.9265(3) 0.3445(3) 0.28915(18) 0.0298(7) Uani 1.000000 .
O13 O 0.3686(4) 0.7909(3) 0.3858(2) 0.0345(7) Uani 1.000000 .
H17a H 0.3363(15) 0.062(4) 0.779(4) 0.0716(15) Uiso 1.000000 GR
H39a H 0.568(6) 0.029(8) 0.727(3) 0.180(7) Uiso 1.000000 GR
H39b H 0.4712(16) 0.1299(17) 0.769(6) 0.180(7) Uiso 1.000000 GR
H39c H 0.551(7) 0.010(7) 0.809(3) 0.180(7) Uiso 1.000000 GR
H13a H 0.352(6) 0.850(4) 0.356(3) 0.0518(11) Uiso 1.000000 G
H13b H 0.443(4) 0.778(5) 0.404(3) 0.0518(11) Uiso 1.000000 G
H16a H 0.177(9) 0.2652(19) 0.755(3) 0.097(2) Uiso 1.000000 GR
H18a H 0.845(2) 0.391(4) 0.291(3) 0.0447(10) Uiso 1.000000 G
H18b H 0.942(5) 0.302(4) 0.3277(15) 0.0447(10) Uiso 1.000000 G

loop_
_atom_site_aniso_label
_atom_site_aniso_U_11
_atom_site_aniso_U_22
_atom_site_aniso_U_33
_atom_site_aniso_U_12
_atom_site_aniso_U_13
_atom_site_aniso_U_23
Fe1 0.0205(3) 0.0098(2) 0.0185(3) -0.0038(2) -0.0022(2) -0.00230(18)
Fe2 0.0187(3) 0.0146(3) 0.0178(3) -0.0053(2) -0.0012(2) -0.00274(19)
O8 0.0282(14) 0.0197(13) 0.0204(13) -0.0121(11) -0.0005(11) -0.0045(10)
O7 0.0241(14) 0.0198(13) 0.0199(13) -0.0060(11) 0.0004(11) -0.0062(10)
O3 0.0199(13) 0.0174(13) 0.0251(14) -0.0073(11) -0.0029(11) -0.0006(10)
O4 0.0188(13) 0.0178(13) 0.0262(14) -0.0072(11) -0.0011(11) 0.0014(11)
O1 0.0263(14) 0.0143(12) 0.0226(13) -0.0101(11) 0.0021(11) -0.0055(10)
O5 0.0227(14) 0.0119(12) 0.0286(14) -0.0060(10) -0.0056(11) 0.0019(10)
O6 0.0247(14) 0.0128(12) 0.0262(14) -0.0047(11) -0.0054(11) -0.0031(10)
O2 0.0255(14) 0.0178(13) 0.0247(14) -0.0070(11) 0.0013(11) -0.0052(11)
N5 0.0210(15) 0.0079(13) 0.0180(14) 0.0010(12) -0.0045(12) 0.0005(11)
N6 0.0183(15) 0.0107(14) 0.0256(16) 0.0012(12) -0.0057(12) -0.0017(12)
N1 0.0210(15) 0.0093(13) 0.0201(15) -0.0002(12) 0.0004(12) -0.0041(11)
N2 0.0302(18) 0.0137(15) 0.0205(16) -0.0032(13) 0.0018(13) -0.0069(12)
N7 0.0242(16) 0.0169(15) 0.0176(15) -0.0069(13) 0.0025(12) -0.0030(12)
N8 0.0149(14) 0.0178(15) 0.0161(14) -0.0044(12) -0.0014(11) -0.0012(11)
N3 0.0190(15) 0.0151(15) 0.0228(16) -0.0031(12) -0.0036(12) -0.0014(12)
N4 0.0146(14) 0.0145(14) 0.0205(15) -0.0020(11) -0.0012(11) -0.0048(12)
C35 0.0223(19) 0.025(2) 0.0245(19) -0.0096(16) -0.0022(15) -0.0043(16)
C33 0.032(2) 0.0164(18) 0.040(2) -0.0076(17) -0.0003(19) -0.0067(17)
C31 0.0185(17) 0.0146(17) 0.0252(19) -0.0013(14) -0.0032(14) -0.0043(14)
C36 0.0189(17) 0.0168(17) 0.0235(18) -0.0048(14) -0.0050(14) -0.0049(14)
C30 0.0229(19) 0.0193(18) 0.0227(19) -0.0077(15) -0.0001(15) -0.0022(15)
C3 0.0208(18) 0.0199(18) 0.0224(18) -0.0047(15) -0.0026(14) -0.0030(14)
C4 0.027(2) 0.0134(17) 0.034(2) -0.0091(15) -0.0001(17) -0.0022(15)
C5 0.026(2) 0.0151(17) 0.034(2) -0.0056(15) -0.0033(16) -0.0088(15)
C6 0.0164(16) 0.0102(15) 0.0237(18) -0.0005(13) -0.0039(14) -0.0016(13)
C7 0.0187(17) 0.0122(16) 0.0255(19) -0.0002(13) -0.0025(14) -0.0070(14)
C2 0.0244(19) 0.0154(17) 0.0215(18) -0.0029(15) -0.0049(15) -0.0020(14)
C8 0.0202(18) 0.0167(17) 0.0189(18) 0.0027(14) -0.0029(14) -0.0027(14)
C32 0.034(2) 0.022(2) 0.031(2) -0.0122(18) 0.0045(18) -0.0034(16)
C29 0.0189(17) 0.0179(17) 0.0179(17) -0.0005(14) -0.0053(14) -0.0033(14)
C18 0.0227(18) 0.0112(15) 0.0184(17) -0.0016(14) 0.0004(14) -0.0046(13)
C13 0.0228(18) 0.0129(16) 0.0184(17) -0.0020(14) -0.0012(14) -0.0052(13)
C15 0.031(2) 0.0149(17) 0.027(2) -0.0007(16) -0.0031(17) -0.0007(15)
C26 0.0179(17) 0.0168(17) 0.0167(16) -0.0025(14) 0.0029(13) -0.0049(13)
C27 0.0204(18) 0.0182(18) 0.0210(18) 0.0026(15) -0.0051(14) -0.0057(14)
C28 0.0153(17) 0.0260(19) 0.0212(18) -0.0012(15) -0.0029(14) -0.0066(15)
C25 0.0236(18) 0.0102(15) 0.0203(17) -0.0046(14) -0.0013(14) -0.0023(13)
C24 0.0217(18) 0.0119(16) 0.0185(17) -0.0036(14) -0.0008(14) -0.0043(13)
C23 0.0210(18) 0.0154(17) 0.0248(19) -0.0044(14) -0.0001(15) -0.0040(14)
C22 0.0239(19) 0.025(2) 0.0242(19) -0.0091(16) -0.0028(15) -0.0046(15)
C19 0.0255(19) 0.0132(16) 0.0166(16) -0.0043(14) -0.0006(14) -0.0026(13)
C20 0.026(2) 0.0126(16) 0.027(2) -0.0055(15) -0.0056(15) -0.0010(14)
C11 0.0229(18) 0.0163(17) 0.0166(17) -0.0029(14) 0.0005(14) -0.0056(13)
C10 0.0193(18) 0.0237(19) 0.0227(19) -0.0015(15) 0.0010(15) -0.0030(15)
C21 0.025(2) 0.023(2) 0.0212(19) 0.0005(16) -0.0057(15) -0.0037(15)
C17 0.0210(19) 0.0211(19) 0.028(2) 0.0033(15) -0.0049(16) -0.0032(16)
C16 0.030(2) 0.0193(19) 0.026(2) 0.0006(16) -0.0046(17) -0.0007(16)
C1 0.0163(16) 0.0108(15) 0.0222(18) -0.0009(13) -0.0033(13) -0.0028(13)
C9 0.0172(17) 0.0187(18) 0.0226(19) 0.0002(14) 0.0021(14) -0.0010(14)
C14 0.025(2) 0.0166(18) 0.0256(19) -0.0058(15) 0.0020(15) -0.0037(15)
C12 0.0251(19) 0.0123(16) 0.0176(17) -0.0033(14) 0.0007(14) -0.0060(13)
C34 0.026(2) 0.023(2) 0.029(2) -0.0060(16) -0.0014(16) -0.0099(16)
Cl1 0.0303(6) 0.0301(6) 0.0408(6) -0.0020(4) 0.0041(5) 0.0086(5)
O11 0.078(4) 0.109(5) 0.057(3) -0.033(3) 0.020(3) -0.037(3)
O10 0.037(2) 0.063(3) 0.081(3) -0.021(2) -0.009(2) 0.026(3)
O9 0.039(2) 0.0292(18) 0.054(2) -0.0056(16) 0.0079(17) -0.0007(16)
O12 0.042(2) 0.045(3) 0.108(4) -0.001(2) 0.000(3) 0.044(3)
O16 0.054(3) 0.061(3) 0.065(3) -0.002(2) -0.002(2) -0.019(2)
C40 0.099(7) 0.066(5) 0.054(4) 0.036(5) 0.010(4) 0.009(4)
O15 0.041(2) 0.056(2) 0.042(2) -0.0282(19) -0.0045(16) -0.0021(18)
C37 0.037(3) 0.073(4) 0.062(4) -0.028(3) -0.003(3) -0.014(3)
O17 0.055(2) 0.0251(18) 0.061(3) -0.0091(17) 0.007(2) -0.0222(17)
C39 0.065(6) 0.149(11) 0.155(12) -0.024(7) -0.003(6) -0.088(10)
O14 0.105(5) 0.093(5) 0.073(4) -0.047(4) 0.010(3) -0.022(3)
C38 0.108(7) 0.070(5) 0.049(4) -0.006(5) 0.021(4) -0.012(4)
Cl2 0.0545(8) 0.0334(6) 0.0331(6) 0.0008(6) 0.0014(5) -0.0048(5)
O18 0.0269(16) 0.0259(16) 0.0354(17) -0.0094(13) 0.0054(13) -0.0062(13)
O13 0.0366(18) 0.0173(15) 0.049(2) -0.0078(13) -0.0046(15) -0.0070(14)

loop_
_atom_type_symbol
_atom_type_scat_dispersion_real
_atom_type_scat_dispersion_imag
_atom_type_scat_Cromer_Mann_a1
_atom_type_scat_Cromer_Mann_a2
_atom_type_scat_Cromer_Mann_a3
_atom_type_scat_Cromer_Mann_a4
_atom_type_scat_Cromer_Mann_b1
_atom_type_scat_Cromer_Mann_b2
_atom_type_scat_Cromer_Mann_b3
_atom_type_scat_Cromer_Mann_b4
_atom_type_scat_Cromer_Mann_c
_atom_type_scat_source
_atom_type_scat_dispersion_source
C 0.00347 0.00161 2.31000 1.02000 1.58860 0.86500 20.84390 10.20750 0.56870 51.65120 0.215599998832 'International Tables Volume C Table 6.1.1.4 (pp. 500-502)' 'Henke, Gullikson and Davis, At. Data and Nucl. Data Tables, 1993, 54, 2'
Cl 0.14873 0.16029 11.46040 7.19640 6.25560 1.64550 0.01040 1.16620 18.51940 47.77840 -9.55739974976 'International Tables Volume C Table 6.1.1.4 (pp. 500-502)' 'Henke, Gullikson and Davis, At. Data and Nucl. Data Tables, 1993, 54, 2'
H 0.00000 0.00000 0.49300 0.32291 0.14019 0.04081 10.51090 26.12570 3.14236 57.79970 0.0030380000826 'International Tables Volume C Table 6.1.1.4 (pp. 500-502)' 'Henke, Gullikson and Davis, At. Data and Nucl. Data Tables, 1993, 54, 2'
O 0.01158 0.00611 3.04850 2.28680 1.54630 0.86700 13.27710 5.70110 0.32390 32.90890 0.250800013542 'International Tables Volume C Table 6.1.1.4 (pp. 500-502)' 'Henke, Gullikson and Davis, At. Data and Nucl. Data Tables, 1993, 54, 2'
N 0.00653 0.00323 12.21260 3.13220 2.01250 1.16630 0.00570 9.89330 28.99750 0.58260 -11.5290002823 'International Tables Volume C Table 6.1.1.4 (pp. 500-502)' 'Henke, Gullikson and Davis, At. Data and Nucl. Data Tables, 1993, 54, 2'
Fe 0.35822 0.84933 11.76950 7.35730 3.52220 2.30450 4.76110 0.30720 15.35350 76.88050 1.03690004349 'International Tables Volume C Table 6.1.1.4 (pp. 500-502)' 'Henke, Gullikson and Davis, At. Data and Nucl. Data Tables, 1993, 54, 2'

loop_
_geom_angle_atom_site_label_1
_geom_angle_atom_site_label_2
_geom_angle_atom_site_label_3
_geom_angle
O5 Fe1 O1 91.62(13)
O6 Fe1 O1 92.02(12)
O6 Fe1 O5 158.10(11)
O2 Fe1 O1 159.92(11)
O2 Fe1 O5 91.90(12)
O2 Fe1 O6 92.05(12)
N5 Fe1 O1 115.45(12)
N5 Fe1 O5 84.26(12)
N5 Fe1 O6 74.69(12)
N5 Fe1 O2 84.58(12)
N1 Fe1 O1 84.88(12)
N1 Fe1 O5 107.85(12)
N1 Fe1 O6 93.98(12)
N1 Fe1 O2 75.22(12)
N1 Fe1 N5 156.55(13)
O7 Fe2 O8 159.10(12)
O3 Fe2 O8 92.19(12)
O3 Fe2 O7 89.10(11)
O4 Fe2 O8 95.14(13)
O4 Fe2 O7 90.71(12)
O4 Fe2 O3 159.75(12)
N8 Fe2 O8 84.44(12)
N8 Fe2 O7 74.80(12)
N8 Fe2 O3 86.92(11)
N8 Fe2 O4 112.55(12)
N4 Fe2 O8 105.28(12)
N4 Fe2 O7 95.22(12)
N4 Fe2 O3 75.23(12)
N4 Fe2 O4 84.62(12)
N4 Fe2 N8 159.80(13)
C36 O8 Fe2 134.7(3)
C29 O7 Fe2 116.2(2)
C11 O3 Fe2 116.0(2)
C18 O4 Fe2 136.0(3)
C1 O1 Fe1 135.8(2)
C19 O5 Fe1 133.4(2)
C26 O6 Fe1 116.7(3)
C8 O2 Fe1 116.4(3)
N6 N5 Fe1 112.8(2)
C25 N5 Fe1 129.5(3)
C25 N5 N6 116.8(3)
H6 N6 N5 122.48(19)
C26 N6 N5 115.0(3)
C26 N6 H6 122.5(2)
N2 N1 Fe1 112.1(2)
C7 N1 Fe1 129.6(3)
C7 N1 N2 118.3(3)
H2 N2 N1 122.0(2)
C8 N2 N1 116.0(3)
C8 N2 H2 122.0(2)
N8 N7 H7 123.04(19)
C29 N7 H7 123.0(2)
C29 N7 N8 113.9(3)
N7 N8 Fe2 113.7(2)
C30 N8 Fe2 129.2(3)
C30 N8 N7 116.1(3)
N4 N3 H3 122.63(19)
C11 N3 H3 122.6(2)
C11 N3 N4 114.7(3)
N3 N4 Fe2 113.9(2)
C12 N4 Fe2 131.0(3)
C12 N4 N3 115.1(3)
C36 C35 H35 119.7(2)
C34 C35 H35 119.7(3)
C34 C35 C36 120.5(4)
C32 C33 H33 120.2(3)
C34 C33 H33 120.2(2)
C34 C33 C32 119.5(4)
C30 C31 C36 123.7(4)
C32 C31 C36 119.5(4)
C32 C31 C30 116.8(4)
C35 C36 O8 120.0(4)
C31 C36 O8 121.6(3)
C31 C36 C35 118.4(4)
C31 C30 N8 122.3(4)
H30 C30 N8 118.8(2)
H30 C30 C31 118.8(2)
C4 C3 H3a 119.0(2)
C2 C3 H3a 119.0(2)
C2 C3 C4 122.0(4)
H4 C4 C3 121.2(2)
C5 C4 C3 117.5(4)
C5 C4 H4 121.2(2)
H5 C5 C4 118.8(2)
C6 C5 C4 122.4(4)
C6 C5 H5 118.8(2)
C7 C6 C5 118.1(3)
C1 C6 C5 119.6(4)
C1 C6 C7 122.3(3)
C6 C7 N1 124.1(3)
H7a C7 N1 117.9(2)
H7a C7 C6 117.9(2)
H2a C2 C3 119.8(2)
C1 C2 C3 120.5(4)
C1 C2 H2a 119.8(2)
N2 C8 O2 119.9(4)
C9 C8 O2 122.0(4)
C9 C8 N2 118.0(3)
C31 C32 C33 120.7(4)
H32 C32 C33 119.6(3)
H32 C32 C31 119.6(3)
N7 C29 O7 120.7(4)
C28 C29 O7 122.3(4)
C28 C29 N7 117.0(4)
C13 C18 O4 122.9(3)
C17 C18 O4 119.0(4)
C17 C18 C13 118.1(4)
C14 C13 C18 119.7(4)
C12 C13 C18 122.9(3)
C12 C13 C14 117.4(4)
C16 C15 H15 120.5(2)
C14 C15 H15 120.5(3)
C14 C15 C16 119.0(4)
N6 C26 O6 120.7(3)
C27 C26 O6 121.6(4)
C27 C26 N6 117.7(3)
H27a C27 C26 109.3(2)
H27b C27 C26 109.3(2)
H27b C27 H27a 107.9
C28 C27 C26 111.7(3)
C28 C27 H27a 109.3(2)
C28 C27 H27b 109.3(2)
C27 C28 C29 111.0(3)
H28a C28 C29 109.4(2)
H28a C28 C27 109.4(2)
H28b C28 C29 109.4(2)
H28b C28 C27 109.4(2)
H28b C28 H28a 108.0
H25 C25 N5 118.6(2)
C24 C25 N5 122.9(3)
C24 C25 H25 118.6(2)
C23 C24 C25 118.1(3)
C19 C24 C25 122.4(3)
C19 C24 C23 119.5(3)
H23 C23 C24 119.4(2)
C22 C23 C24 121.3(4)
C22 C23 H23 119.4(2)
H22 C22 C23 120.5(2)
C21 C22 C23 119.1(4)
C21 C22 H22 120.5(2)
C24 C19 O5 122.4(3)
C20 C19 O5 119.8(3)
C20 C19 C24 117.8(4)
H20 C20 C19 119.4(2)
C21 C20 C19 121.2(4)
C21 C20 H20 119.4(2)
N3 C11 O3 120.1(4)
C10 C11 O3 122.5(4)
C10 C11 N3 117.4(4)
H10a C10 C11 109.2(2)
H10b C10 C11 109.2(2)
H10b C10 H10a 107.9
C9 C10 C11 112.2(3)
C9 C10 H10a 109.2(2)
C9 C10 H10b 109.2(2)
C20 C21 C22 121.2(4)
H21 C21 C22 119.4(2)
H21 C21 C20 119.4(2)
H17 C17 C18 120.1(2)
C16 C17 C18 119.9(4)
C16 C17 H17 120.1(3)
C17 C16 C15 122.0(4)
H16 C16 C15 119.0(2)
H16 C16 C17 119.0(3)
C6 C1 O1 123.1(3)
C2 C1 O1 119.0(3)
C2 C1 C6 117.9(3)
C10 C9 C8 111.1(3)
H9a C9 C8 109.4(2)
H9a C9 C10 109.4(2)
H9b C9 C8 109.4(2)
H9b C9 C10 109.4(2)
H9b C9 H9a 108.0
C15 C14 C13 121.4(4)
H14 C14 C13 119.3(2)
H14 C14 C15 119.3(3)
C13 C12 N4 122.5(4)
H12 C12 N4 118.8(2)
H12 C12 C13 118.8(2)
C33 C34 C35 121.3(4)
H34 C34 C35 119.3(3)
H34 C34 C33 119.3(2)
O10 Cl1 O11 109.4(4)
O9 Cl1 O11 108.2(3)
O9 Cl1 O10 111.5(3)
O12 Cl1 O11 108.2(4)
O12 Cl1 O10 110.1(3)
O12 Cl1 O9 109.4(3)
H16a O16 C40 109.5
H40a C40 O16 109.5
H40b C40 O16 109.5
H40b C40 H40a 109.5
H40c C40 O16 109.5
H40c C40 H40a 109.5
H40c C40 H40b 109.5
C37 O15 H15a 109.5
H37a C37 O15 109.5
H37b C37 O15 109.5
H37b C37 H37a 109.5
H37c C37 O15 109.5
H37c C37 H37a 109.5
H37c C37 H37b 109.5
H17a O17 C39 109.5
H39a C39 O17 109.5
H39b C39 O17 109.5
H39b C39 H39a 109.5
H39c C39 O17 109.5
H39c C39 H39a 109.5
H39c C39 H39b 109.5
C38 O14 H14a 109.5
H38a C38 O14 109.5
H38b C38 O14 109.5
H38b C38 H38a 109.5
H38c C38 O14 109.5
H38c C38 H38a 109.5
H38c C38 H38b 109.5
H18b O18 H18a 109.5
H13b O13 H13a 109.5

loop_
_geom_bond_atom_site_label_1
_geom_bond_atom_site_label_2
_geom_bond_distance
Fe1 O1 1.898(3)
Fe1 O5 1.898(3)
Fe1 O6 2.086(3)
Fe1 O2 2.080(3)
Fe1 N5 2.125(3)
Fe1 N1 2.118(3)
Fe2 O8 1.902(3)
Fe2 O7 2.099(3)
Fe2 O3 2.090(3)
Fe2 O4 1.902(3)
Fe2 N8 2.100(3)
Fe2 N4 2.092(3)
O8 C36 1.332(5)
O7 C29 1.248(5)
O3 C11 1.272(5)
O4 C18 1.317(5)
O1 C1 1.316(5)
O5 C19 1.326(5)
O6 C26 1.258(5)
O2 C8 1.257(5)
N5 N6 1.394(4)
N5 C25 1.280(5)
N6 H6 0.8600
N6 C26 1.315(5)
N1 N2 1.385(5)
N1 C7 1.270(5)
N2 H2 0.8600
N2 C8 1.321(6)
N7 H7 0.8600
N7 N8 1.405(4)
N7 C29 1.334(5)
N8 C30 1.291(5)
N3 H3 0.8600
N3 N4 1.392(4)
N3 C11 1.326(5)
N4 C12 1.293(5)
C35 H35 0.9300
C35 C36 1.408(6)
C35 C34 1.380(6)
C33 H33 0.9300
C33 C32 1.380(6)
C33 C34 1.380(7)
C31 C36 1.416(6)
C31 C30 1.435(5)
C31 C32 1.410(6)
C30 H30 0.9300
C3 H3a 0.9300
C3 C4 1.401(6)
C3 C2 1.377(6)
C4 H4 0.9300
C4 C5 1.382(6)
C5 H5 0.9300
C5 C6 1.396(6)
C6 C7 1.436(5)
C6 C1 1.419(5)
C7 H7a 0.9300
C2 H2a 0.9300
C2 C1 1.415(5)
C8 C9 1.514(5)
C32 H32 0.9300
C29 C28 1.511(5)
C18 C13 1.413(6)
C18 C17 1.431(5)
C13 C14 1.414(5)
C13 C12 1.437(5)
C15 H15 0.9300
C15 C16 1.371(7)
C15 C14 1.393(6)
C26 C27 1.506(5)
C27 H27a 0.9700
C27 H27b 0.9700
C27 C28 1.536(6)
C28 H28a 0.9700
C28 H28b 0.9700
C25 H25 0.9300
C25 C24 1.449(5)
C24 C23 1.408(5)
C24 C19 1.428(5)
C23 H23 0.9300
C23 C22 1.376(6)
C22 H22 0.9300
C22 C21 1.405(6)
C19 C20 1.415(5)
C20 H20 0.9300
C20 C21 1.366(6)
C11 C10 1.498(5)
C10 H10a 0.9700
C10 H10b 0.9700
C10 C9 1.523(6)
C21 H21 0.9300
C17 H17 0.9300
C17 C16 1.399(6)
C16 H16 0.9300
C9 H9a 0.9700
C9 H9b 0.9700
C14 H14 0.9300
C12 H12 0.9300
C34 H34 0.9300
Cl1 O11 1.424(6)
Cl1 O10 1.407(5)
Cl1 O9 1.428(4)
Cl1 O12 1.426(4)
O16 C40 1.445(9)
O16 H16a 0.8200
C40 H40a 0.9600
C40 H40b 0.9600
C40 H40c 0.9600
O15 H15a 0.8200
O15 C37 1.431(7)
C37 H37a 0.9600
C37 H37b 0.9600
C37 H37c 0.9600
O17 C39 1.290(11)
O17 H17a 0.8200
C39 H39a 0.9600
C39 H39b 0.9600
C39 H39c 0.9600
O14 H14a 0.8200
O14 C38 1.339(10)
C38 H38a 0.9600
C38 H38b 0.9600
C38 H38c 0.9600
O18 H18a 0.8500
O18 H18b 0.8500
O13 H13a 0.8500
O13 H13b 0.8500
